data_7038249
loop_
_publ_author_name
'Ai, Pengfei'
'Danopoulos, Andreas A.'
'Braunstein, Pierre'

_publ_section_title
;
 Transition metal (Rh and Fe) complexes and main-group (Se and B) adducts
 with N,N'-diphosphanyl NHC ligands: a study of stereoelectronic
 properties.
;
_journal_issue 11
_journal_name_full 'Dalton transactions (Cambridge, England : 2003)'
_journal_page_first 4771
_journal_page_last 4779
_journal_paper_doi 10.1039/c6dt00318d
_journal_volume 45
_journal_year 2016
_chemical_formula_moiety 'C38 H76 N4 P4 Rh, 2(C H2 Cl2), Cl'
_chemical_formula_sum 'C40 H80 Cl5 N4 P4 Rh'
_chemical_formula_weight 1021.12
_chemical_name_systematic
;
 ?
;
_space_group_crystal_system triclinic
_space_group_IT_number 2
_space_group_name_Hall '-P 1'
_space_group_name_H-M_alt 'P -1'
_symmetry_space_group_name_Hall '-P 1'
_symmetry_space_group_name_H-M 'P -1'
_atom_sites_solution_hydrogens geom
_atom_sites_solution_primary direct
_atom_sites_solution_secondary difmap
_audit_creation_method SHELXL-2013
_audit_update_record
;
2016-01-22 deposited with the CCDC.
2016-02-03 downloaded from the CCDC.
;
_cell_angle_alpha 88.107(2)
_cell_angle_beta 64.451(2)
_cell_angle_gamma 72.376(2)
_cell_formula_units_Z 2
_cell_length_a 14.6459(12)
_cell_length_b 15.1086(13)
_cell_length_c 15.8170(13)
_cell_measurement_reflns_used 8217
_cell_measurement_temperature 173(2)
_cell_measurement_theta_max 27.95
_cell_measurement_theta_min 2.48
_cell_volume 2990.1(4)
_computing_cell_refinement 'Bruker SAINT'
_computing_data_collection 'Bruker APEX2'
_computing_data_reduction 'Bruker SAINT'
_computing_molecular_graphics 'Bruker SHELXTL'
_computing_publication_material 'Bruker SHELXTL'
_computing_structure_refinement 'SHELXL-2013 (Sheldrick, 2013)'
_computing_structure_solution 'SHELXS-2013 (Sheldrick, 2013)'
_diffrn_ambient_temperature 173(2)
_diffrn_measured_fraction_theta_full 0.996
_diffrn_measured_fraction_theta_max 0.988
_diffrn_measurement_device_type 'Bruker APEX-II CCD'
_diffrn_measurement_method '\f and \w scans'
_diffrn_radiation_type MoK\a
_diffrn_radiation_wavelength 0.71073
_diffrn_reflns_av_R_equivalents 0.0477
_diffrn_reflns_av_unetI/netI 0.0771
_diffrn_reflns_Laue_measured_fraction_full 0.996
_diffrn_reflns_Laue_measured_fraction_max 0.988
_diffrn_reflns_limit_h_max 19
_diffrn_reflns_limit_h_min -16
_diffrn_reflns_limit_k_max 19
_diffrn_reflns_limit_k_min -20
_diffrn_reflns_limit_l_max 21
_diffrn_reflns_limit_l_min -19
_diffrn_reflns_number 40535
_diffrn_reflns_point_group_measured_fraction_full 0.996
_diffrn_reflns_point_group_measured_fraction_max 0.988
_diffrn_reflns_theta_full 25.242
_diffrn_reflns_theta_max 28.206
_diffrn_reflns_theta_min 1.436
_diffrn_source 'fine-focus sealed tube'
_exptl_absorpt_coefficient_mu 0.643
_exptl_absorpt_correction_T_max 0.7456
_exptl_absorpt_correction_T_min 0.6784
_exptl_absorpt_correction_type multi-scan
_exptl_absorpt_process_details sadabs
_exptl_crystal_colour yellow
_exptl_crystal_density_diffrn 1.134
_exptl_crystal_description prism
_exptl_crystal_F_000 1076
_exptl_crystal_recrystallization_method 'Re-crystallisation from solvent: '
_exptl_crystal_size_max 0.250
_exptl_crystal_size_mid 0.200
_exptl_crystal_size_min 0.080
_platon_squeeze_details
;
 The residual electron density was assigned to a molecule of
 the pentane solvent [59/2 = 29 e per asymmetric unit; one molecule
 of C5H12 would give 42e].
;
_refine_diff_density_max 1.543
_refine_diff_density_min -1.248
_refine_diff_density_rms 0.120
_refine_ls_extinction_method none
_refine_ls_goodness_of_fit_ref 1.060
_refine_ls_hydrogen_treatment constr
_refine_ls_matrix_type full
_refine_ls_number_parameters 483
_refine_ls_number_reflns 14544
_refine_ls_number_restraints 0
_refine_ls_restrained_S_all 1.060
_refine_ls_R_factor_all 0.1111
_refine_ls_R_factor_gt 0.0699
_refine_ls_shift/su_max 0.000
_refine_ls_shift/su_mean 0.000
_refine_ls_structure_factor_coef Fsqd
_refine_ls_weighting_details 'w=1/[\s^2^(Fo^2^)+(0.1220P)^2^] where P=(Fo^2^+2Fc^2^)/3'
_refine_ls_weighting_scheme calc
_refine_ls_wR_factor_gt 0.1933
_refine_ls_wR_factor_ref 0.2111
_reflns_Friedel_coverage 0.000
_reflns_number_gt 9039
_reflns_number_total 14544
_reflns_threshold_expression 'I > 2\s(I)'
_cod_data_source_file c6dt00318d2.cif
_cod_data_source_block pbpa140106
_cod_depositor_comments 'Adding full bibliography for 7038248--7038253.cif.'
_cod_database_code 7038249
_shelx_space_group_comment
;
The symmetry employed for this shelxl refinement is uniquely defined
by the following loop, which should always be used as a source of
symmetry information in preference to the above space-group names.
They are only intended as comments.
;
_shelx_estimated_absorpt_t_min 0.856
_shelx_estimated_absorpt_t_max 0.950
_shelxl_version_number 2013-4

loop_
_space_group_symop_operation_xyz
'x, y, z'
'-x, -y, -z'

loop_
_atom_site_label
_atom_site_type_symbol
_atom_site_fract_x
_atom_site_fract_y
_atom_site_fract_z
_atom_site_U_iso_or_equiv
_atom_site_adp_type
_atom_site_occupancy
_atom_site_site_symmetry_order
_atom_site_calc_flag
_atom_site_refinement_flags_posn
_atom_site_refinement_flags_adp
_atom_site_refinement_flags_occupancy
C1 C 0.3374(3) 0.5248(3) 0.5470(3) 0.0276(9) Uani 1 1 d . . .
C2 C 0.2236(4) 0.5042(3) 0.4921(3) 0.0327(10) Uani 1 1 d . . .
H2 H 0.1982 0.4880 0.4507 0.039 Uiso 1 1 calc R U .
C3 C 0.1653(4) 0.5419(4) 0.5815(3) 0.0340(11) Uani 1 1 d . . .
H3 H 0.0900 0.5573 0.6159 0.041 Uiso 1 1 calc R U .
C4 C 0.4622(4) 0.5155(4) 0.2866(3) 0.0368(11) Uani 1 1 d . . .
C5 C 0.4700(7) 0.6075(5) 0.3106(5) 0.076(2) Uani 1 1 d . . .
H5A H 0.4813 0.6436 0.2564 0.114 Uiso 1 1 calc R U .
H5B H 0.5302 0.5964 0.3263 0.114 Uiso 1 1 calc R U .
H5C H 0.4037 0.6426 0.3649 0.114 Uiso 1 1 calc R U .
C6 C 0.5631(5) 0.4624(6) 0.1971(4) 0.074(2) Uani 1 1 d . . .
H6A H 0.5772 0.5043 0.1477 0.111 Uiso 1 1 calc R U .
H6B H 0.5518 0.4086 0.1750 0.111 Uiso 1 1 calc R U .
H6C H 0.6242 0.4407 0.2117 0.111 Uiso 1 1 calc R U .
C7 C 0.3666(4) 0.5297(5) 0.2669(4) 0.0506(15) Uani 1 1 d . . .
H7A H 0.3013 0.5640 0.3224 0.076 Uiso 1 1 calc R U .
H7B H 0.3625 0.4688 0.2525 0.076 Uiso 1 1 calc R U .
H7C H 0.3741 0.5657 0.2129 0.076 Uiso 1 1 calc R U .
C8 C 0.4748(4) 0.3226(4) 0.3686(4) 0.0420(13) Uani 1 1 d . . .
C9 C 0.5889(5) 0.2664(5) 0.3099(7) 0.097(3) Uani 1 1 d . . .
H9A H 0.5964 0.1997 0.3101 0.145 Uiso 1 1 calc R U .
H9B H 0.6335 0.2801 0.3360 0.145 Uiso 1 1 calc R U .
H9C H 0.6116 0.2826 0.2451 0.145 Uiso 1 1 calc R U .
C10 C 0.4015(5) 0.3061(4) 0.3317(4) 0.0467(13) Uani 1 1 d . . .
H10A H 0.4188 0.3279 0.2693 0.070 Uiso 1 1 calc R U .
H10B H 0.3273 0.3406 0.3750 0.070 Uiso 1 1 calc R U .
H10C H 0.4108 0.2392 0.3269 0.070 Uiso 1 1 calc R U .
C11 C 0.4390(8) 0.2896(5) 0.4698(6) 0.085(3) Uani 1 1 d . . .
H11A H 0.4457 0.2232 0.4654 0.127 Uiso 1 1 calc R U .
H11B H 0.3645 0.3262 0.5100 0.127 Uiso 1 1 calc R U .
H11C H 0.4845 0.2989 0.4972 0.127 Uiso 1 1 calc R U .
C12 C 0.1284(4) 0.5374(5) 0.8105(4) 0.0556(17) Uani 1 1 d . . .
C13 C 0.2142(7) 0.4462(7) 0.7974(8) 0.125(5) Uani 1 1 d . . .
H13A H 0.1851 0.4074 0.8462 0.187 Uiso 1 1 calc R U .
H13B H 0.2738 0.4585 0.8023 0.187 Uiso 1 1 calc R U .
H13C H 0.2396 0.4134 0.7351 0.187 Uiso 1 1 calc R U .
C14 C 0.0368(5) 0.5183(5) 0.8050(5) 0.0630(18) Uani 1 1 d . . .
H14A H 0.0633 0.4763 0.7477 0.095 Uiso 1 1 calc R U .
H14B H -0.0139 0.5772 0.8032 0.095 Uiso 1 1 calc R U .
H14C H 0.0010 0.4888 0.8604 0.095 Uiso 1 1 calc R U .
C15 C 0.0891(8) 0.5869(9) 0.9100(5) 0.140(5) Uani 1 1 d . . .
H15A H 0.0193 0.6345 0.9284 0.210 Uiso 1 1 calc R U .
H15B H 0.1405 0.6166 0.9089 0.210 Uiso 1 1 calc R U .
H15C H 0.0828 0.5408 0.9555 0.210 Uiso 1 1 calc R U .
C16 C 0.1076(4) 0.7294(4) 0.7271(4) 0.0540(16) Uani 1 1 d . . .
C17 C -0.0043(4) 0.7360(5) 0.7412(5) 0.0642(18) Uani 1 1 d . . .
H17A H -0.0462 0.7255 0.8061 0.096 Uiso 1 1 calc R U .
H17B H 0.0009 0.6886 0.6971 0.096 Uiso 1 1 calc R U .
H17C H -0.0393 0.7983 0.7295 0.096 Uiso 1 1 calc R U .
C18 C 0.1626(6) 0.7622(5) 0.6305(6) 0.079(2) Uani 1 1 d . . .
H18A H 0.1184 0.8248 0.6282 0.119 Uiso 1 1 calc R U .
H18B H 0.1717 0.7186 0.5807 0.119 Uiso 1 1 calc R U .
H18C H 0.2326 0.7642 0.6208 0.119 Uiso 1 1 calc R U .
C19 C 0.0985(7) 0.7933(6) 0.8048(8) 0.125(4) Uani 1 1 d . . .
H19A H 0.0520 0.8564 0.8072 0.187 Uiso 1 1 calc R U .
H19B H 0.1695 0.7955 0.7916 0.187 Uiso 1 1 calc R U .
H19C H 0.0680 0.7692 0.8655 0.187 Uiso 1 1 calc R U .
C20 C 0.6078(4) -0.0611(3) -0.1370(3) 0.0297(10) Uani 1 1 d . . .
C21 C 0.7165(4) -0.2065(4) -0.2160(3) 0.0353(11) Uani 1 1 d . . .
H21 H 0.7514 -0.2722 -0.2279 0.042 Uiso 1 1 calc R U .
C22 C 0.7282(4) -0.1439(4) -0.2780(3) 0.0385(12) Uani 1 1 d . . .
H22 H 0.7743 -0.1579 -0.3436 0.046 Uiso 1 1 calc R U .
C23 C 0.6820(4) -0.2115(4) 0.0263(4) 0.0471(14) Uani 1 1 d . . .
C24 C 0.7444(6) -0.1426(6) 0.0017(6) 0.088(3) Uani 1 1 d . . .
H24A H 0.6979 -0.0819 0.0386 0.132 Uiso 1 1 calc R U .
H24B H 0.7701 -0.1355 -0.0657 0.132 Uiso 1 1 calc R U .
H24C H 0.8055 -0.1661 0.0163 0.132 Uiso 1 1 calc R U .
C25 C 0.6324(6) -0.2145(8) 0.1320(5) 0.117(4) Uani 1 1 d . . .
H25A H 0.6008 -0.2650 0.1470 0.176 Uiso 1 1 calc R U .
H25B H 0.5768 -0.1548 0.1631 0.176 Uiso 1 1 calc R U .
H25C H 0.6876 -0.2258 0.1541 0.176 Uiso 1 1 calc R U .
C26 C 0.7596(5) -0.3080(5) -0.0244(5) 0.0680(19) Uani 1 1 d . . .
H26A H 0.8210 -0.3237 -0.0100 0.102 Uiso 1 1 calc R U .
H26B H 0.7843 -0.3072 -0.0926 0.102 Uiso 1 1 calc R U .
H26C H 0.7231 -0.3550 -0.0030 0.102 Uiso 1 1 calc R U .
C27 C 0.4970(4) -0.2413(4) -0.0060(3) 0.0388(12) Uani 1 1 d . . .
C28 C 0.4386(9) -0.2572(8) 0.0959(5) 0.138(5) Uani 1 1 d . . .
H28A H 0.4118 -0.1988 0.1368 0.207 Uiso 1 1 calc R U .
H28B H 0.4877 -0.3053 0.1133 0.207 Uiso 1 1 calc R U .
H28C H 0.3784 -0.2779 0.1035 0.207 Uiso 1 1 calc R U .
C29 C 0.5629(6) -0.3359(5) -0.0620(5) 0.072(2) Uani 1 1 d . . .
H29A H 0.5155 -0.3687 -0.0642 0.108 Uiso 1 1 calc R U .
H29B H 0.6061 -0.3724 -0.0319 0.108 Uiso 1 1 calc R U .
H29C H 0.6101 -0.3281 -0.1263 0.108 Uiso 1 1 calc R U .
C30 C 0.4212(6) -0.1923(5) -0.0451(6) 0.078(2) Uani 1 1 d . . .
H30A H 0.4615 -0.1818 -0.1104 0.117 Uiso 1 1 calc R U .
H30B H 0.3747 -0.1321 -0.0071 0.117 Uiso 1 1 calc R U .
H30C H 0.3775 -0.2309 -0.0436 0.117 Uiso 1 1 calc R U .
C31 C 0.7971(12) 0.0514(7) -0.3319(8) 0.156(4) Uani 1 1 d . . .
C32 C 0.7832(11) 0.1512(8) -0.3687(12) 0.212(5) Uani 1 1 d . . .
H32A H 0.7167 0.1961 -0.3227 0.318 Uiso 1 1 calc R U .
H32B H 0.7806 0.1476 -0.4293 0.318 Uiso 1 1 calc R U .
H32C H 0.8437 0.1714 -0.3767 0.318 Uiso 1 1 calc R U .
C33 C 0.8151(11) 0.0567(9) -0.2505(13) 0.212(5) Uani 1 1 d . . .
H33A H 0.8039 0.0029 -0.2159 0.318 Uiso 1 1 calc R U .
H33B H 0.7651 0.1146 -0.2096 0.318 Uiso 1 1 calc R U .
H33C H 0.8886 0.0561 -0.2702 0.318 Uiso 1 1 calc R U .
C34 C 0.8846(11) -0.0267(9) -0.3967(12) 0.212(5) Uani 1 1 d . . .
H34A H 0.8755 -0.0330 -0.4538 0.318 Uiso 1 1 calc R U .
H34B H 0.8848 -0.0843 -0.3664 0.318 Uiso 1 1 calc R U .
H34C H 0.9525 -0.0154 -0.4136 0.318 Uiso 1 1 calc R U .
C35 C 0.6145(12) 0.0301(7) -0.3757(7) 0.156(4) Uani 1 1 d . . .
C36 C 0.5231(16) 0.0007(9) -0.3295(10) 0.239(7) Uani 1 1 d . . .
H36A H 0.4946 -0.0055 -0.3740 0.359 Uiso 1 1 calc R U .
H36B H 0.4685 0.0471 -0.2761 0.359 Uiso 1 1 calc R U .
H36C H 0.5432 -0.0597 -0.3065 0.359 Uiso 1 1 calc R U .
C37 C 0.6900(15) -0.0395(8) -0.4585(9) 0.239(7) Uani 1 1 d . . .
H37A H 0.6901 -0.1024 -0.4410 0.359 Uiso 1 1 calc R U .
H37B H 0.7620 -0.0353 -0.4802 0.359 Uiso 1 1 calc R U .
H37C H 0.6680 -0.0271 -0.5092 0.359 Uiso 1 1 calc R U .
C38 C 0.5728(15) 0.1258(8) -0.4070(9) 0.239(7) Uani 1 1 d . . .
H38A H 0.6047 0.1210 -0.4760 0.359 Uiso 1 1 calc R U .
H38B H 0.5924 0.1728 -0.3832 0.359 Uiso 1 1 calc R U .
H38C H 0.4949 0.1444 -0.3816 0.359 Uiso 1 1 calc R U .
C39 C 0.9589(6) 0.6527(5) 0.4600(5) 0.0637(18) Uani 1 1 d . . .
H39A H 0.9277 0.6208 0.5159 0.076 Uiso 1 1 calc R U .
H39B H 1.0198 0.6053 0.4098 0.076 Uiso 1 1 calc R U .
C40 C 0.1580(7) 0.6087(6) 0.1667(5) 0.085(2) Uani 1 1 d . . .
H40A H 0.0892 0.6206 0.1638 0.102 Uiso 1 1 calc R U .
H40B H 0.1681 0.5537 0.2014 0.102 Uiso 1 1 calc R U .
N1 N 0.3288(3) 0.4933(3) 0.4714(2) 0.0270(8) Uani 1 1 d . . .
N2 N 0.2346(3) 0.5551(3) 0.6167(2) 0.0283(8) Uani 1 1 d . . .
N3 N 0.6412(3) -0.1536(3) -0.1294(2) 0.0298(8) Uani 1 1 d . . .
N4 N 0.6619(3) -0.0536(3) -0.2315(2) 0.0323(9) Uani 1 1 d . . .
P1 P 0.46087(9) 0.44818(8) 0.38842(8) 0.0257(2) Uani 1 1 d . . .
P2 P 0.20166(10) 0.61028(11) 0.72605(8) 0.0383(3) Uani 1 1 d . . .
P3 P 0.57256(9) -0.15967(9) -0.00906(8) 0.0282(3) Uani 1 1 d . . .
P4 P 0.64758(16) 0.05242(11) -0.28024(10) 0.0594(5) Uani 1 1 d . . .
Cl1 Cl 0.13522(10) 0.43589(9) 0.31918(9) 0.0381(3) Uani 1 1 d . . .
Cl2 Cl 0.86171(19) 0.70702(17) 0.4204(2) 0.1018(8) Uani 1 1 d . . .
Cl3 Cl 1.00342(19) 0.73691(16) 0.48932(16) 0.0901(6) Uani 1 1 d . . .
Cl4 Cl 0.15245(19) 0.70327(18) 0.22666(17) 0.0986(7) Uani 1 1 d . . .
Cl5 Cl 0.2624(2) 0.58328(17) 0.05114(15) 0.1059(8) Uani 1 1 d . . .
Rh1 Rh 0.5000 0.5000 0.5000 0.02369(13) Uani 1 2 d S . P
Rh2 Rh 0.5000 0.0000 0.0000 0.02719(14) Uani 1 2 d S . P

loop_
_atom_site_aniso_label
_atom_site_aniso_U_11
_atom_site_aniso_U_22
_atom_site_aniso_U_33
_atom_site_aniso_U_23
_atom_site_aniso_U_13
_atom_site_aniso_U_12
C1 0.023(2) 0.034(3) 0.024(2) 0.0048(18) -0.0077(18) -0.0107(19)
C2 0.027(2) 0.041(3) 0.034(2) 0.007(2) -0.016(2) -0.014(2)
C3 0.020(2) 0.048(3) 0.035(2) 0.006(2) -0.013(2) -0.011(2)
C4 0.037(3) 0.056(3) 0.025(2) 0.011(2) -0.015(2) -0.023(3)
C5 0.124(7) 0.072(5) 0.072(5) 0.039(4) -0.063(5) -0.059(5)
C6 0.050(4) 0.135(7) 0.034(3) 0.023(4) -0.015(3) -0.033(4)
C7 0.042(3) 0.075(4) 0.050(3) 0.025(3) -0.029(3) -0.026(3)
C8 0.043(3) 0.034(3) 0.057(3) -0.003(2) -0.031(3) -0.009(2)
C9 0.045(4) 0.057(5) 0.168(9) -0.042(5) -0.035(5) -0.001(4)
C10 0.047(3) 0.043(3) 0.063(4) 0.006(3) -0.032(3) -0.019(3)
C11 0.139(8) 0.048(4) 0.113(6) 0.032(4) -0.093(6) -0.038(5)
C12 0.033(3) 0.105(5) 0.035(3) 0.018(3) -0.015(2) -0.031(3)
C13 0.076(6) 0.145(9) 0.185(11) 0.133(9) -0.071(7) -0.069(6)
C14 0.051(4) 0.099(6) 0.059(4) 0.029(4) -0.032(3) -0.042(4)
C15 0.133(8) 0.311(17) 0.028(3) 0.027(6) -0.019(4) -0.167(10)
C16 0.027(3) 0.056(4) 0.063(4) -0.020(3) -0.016(3) 0.004(3)
C17 0.031(3) 0.072(5) 0.076(5) 0.005(4) -0.021(3) -0.002(3)
C18 0.053(4) 0.052(4) 0.116(7) 0.017(4) -0.027(4) -0.010(3)
C19 0.092(7) 0.097(7) 0.165(9) -0.089(7) -0.080(7) 0.043(5)
C20 0.030(2) 0.033(3) 0.021(2) 0.0040(18) -0.0049(18) -0.013(2)
C21 0.032(3) 0.035(3) 0.029(2) -0.001(2) -0.007(2) -0.006(2)
C22 0.032(3) 0.043(3) 0.024(2) -0.004(2) -0.002(2) -0.005(2)
C23 0.035(3) 0.068(4) 0.032(3) 0.011(3) -0.015(2) -0.007(3)
C24 0.063(5) 0.085(6) 0.134(7) -0.019(5) -0.069(5) -0.006(4)
C25 0.042(4) 0.237(12) 0.040(4) 0.030(5) -0.018(3) -0.001(6)
C26 0.041(4) 0.064(5) 0.080(5) 0.022(4) -0.023(3) 0.002(3)
C27 0.050(3) 0.036(3) 0.029(2) 0.006(2) -0.010(2) -0.022(2)
C28 0.228(12) 0.190(10) 0.032(3) 0.009(5) -0.006(5) -0.191(10)
C29 0.091(6) 0.046(4) 0.093(5) -0.002(4) -0.054(5) -0.021(4)
C30 0.058(4) 0.055(4) 0.145(7) 0.012(4) -0.061(5) -0.027(4)
C31 0.197(9) 0.062(4) 0.084(5) -0.023(4) 0.037(5) -0.020(5)
C32 0.140(7) 0.108(6) 0.277(12) 0.014(7) 0.036(7) -0.085(5)
C33 0.140(7) 0.108(6) 0.277(12) 0.014(7) 0.036(7) -0.085(5)
C34 0.140(7) 0.108(6) 0.277(12) 0.014(7) 0.036(7) -0.085(5)
C35 0.197(9) 0.062(4) 0.084(5) -0.023(4) 0.037(5) -0.020(5)
C36 0.448(17) 0.091(5) 0.171(7) -0.017(5) -0.231(10) 0.069(8)
C37 0.448(17) 0.091(5) 0.171(7) -0.017(5) -0.231(10) 0.069(8)
C38 0.448(17) 0.091(5) 0.171(7) -0.017(5) -0.231(10) 0.069(8)
C39 0.073(5) 0.048(4) 0.050(4) 0.007(3) -0.011(3) -0.018(3)
C40 0.116(7) 0.097(6) 0.075(5) 0.034(5) -0.051(5) -0.067(6)
N1 0.0189(18) 0.041(2) 0.0232(17) 0.0022(16) -0.0102(15) -0.0103(17)
N2 0.0167(18) 0.041(2) 0.0245(17) 0.0023(16) -0.0065(15) -0.0091(17)
N3 0.028(2) 0.030(2) 0.0245(18) 0.0031(15) -0.0058(15) -0.0087(17)
N4 0.036(2) 0.029(2) 0.0211(17) 0.0029(15) -0.0030(16) -0.0101(18)
P1 0.0207(6) 0.0319(6) 0.0237(5) 0.0007(5) -0.0090(4) -0.0085(5)
P2 0.0233(6) 0.0616(9) 0.0257(6) -0.0051(6) -0.0072(5) -0.0121(6)
P3 0.0264(6) 0.0298(6) 0.0218(5) 0.0034(5) -0.0060(5) -0.0073(5)
P4 0.0857(13) 0.0323(8) 0.0281(7) 0.0065(6) 0.0037(7) -0.0198(8)
Cl1 0.0322(6) 0.0391(7) 0.0422(6) 0.0017(5) -0.0171(5) -0.0091(5)
Cl2 0.0831(15) 0.0904(16) 0.154(2) 0.0381(15) -0.0653(16) -0.0405(13)
Cl3 0.1050(17) 0.0884(15) 0.1005(15) 0.0264(12) -0.0544(14) -0.0503(13)
Cl4 0.0891(16) 0.1009(18) 0.0972(16) 0.0009(13) -0.0344(13) -0.0282(14)
Cl5 0.152(2) 0.0857(16) 0.0666(12) 0.0059(11) -0.0403(14) -0.0321(16)
Rh1 0.0170(2) 0.0322(3) 0.0210(2) 0.00203(19) -0.00713(18) -0.0086(2)
Rh2 0.0263(3) 0.0271(3) 0.0209(2) 0.00297(19) -0.0034(2) -0.0095(2)

loop_
_atom_type_symbol
_atom_type_description
_atom_type_scat_dispersion_real
_atom_type_scat_dispersion_imag
_atom_type_scat_source
C C 0.0033 0.0016 'International Tables Vol C Tables 4.2.6.8 and 6.1.1.4'
H H 0.0000 0.0000 'International Tables Vol C Tables 4.2.6.8 and 6.1.1.4'
N N 0.0061 0.0033 'International Tables Vol C Tables 4.2.6.8 and 6.1.1.4'
P P 0.1023 0.0942 'International Tables Vol C Tables 4.2.6.8 and 6.1.1.4'
Cl Cl 0.1484 0.1585 'International Tables Vol C Tables 4.2.6.8 and 6.1.1.4'
Rh Rh -1.1178 0.9187 'International Tables Vol C Tables 4.2.6.8 and 6.1.1.4'

loop_
_geom_angle_atom_site_label_1
_geom_angle_atom_site_label_2
_geom_angle_atom_site_label_3
_geom_angle
_geom_angle_site_symmetry_1
_geom_angle_site_symmetry_3
N1 C1 N2 104.4(3) . .
N1 C1 Rh1 104.7(3) . .
N2 C1 Rh1 150.8(3) . .
C3 C2 N1 106.2(4) . .
C3 C2 H2 126.9 . .
N1 C2 H2 126.9 . .
C2 C3 N2 108.4(4) . .
C2 C3 H3 125.8 . .
N2 C3 H3 125.8 . .
C5 C4 C7 111.1(5) . .
C5 C4 C6 110.0(6) . .
C7 C4 C6 107.7(4) . .
C5 C4 P1 104.6(3) . .
C7 C4 P1 115.3(4) . .
C6 C4 P1 108.2(4) . .
C4 C5 H5A 109.5 . .
C4 C5 H5B 109.5 . .
H5A C5 H5B 109.5 . .
C4 C5 H5C 109.5 . .
H5A C5 H5C 109.5 . .
H5B C5 H5C 109.5 . .
C4 C6 H6A 109.5 . .
C4 C6 H6B 109.5 . .
H6A C6 H6B 109.5 . .
C4 C6 H6C 109.5 . .
H6A C6 H6C 109.5 . .
H6B C6 H6C 109.5 . .
C4 C7 H7A 109.5 . .
C4 C7 H7B 109.5 . .
H7A C7 H7B 109.5 . .
C4 C7 H7C 109.5 . .
H7A C7 H7C 109.5 . .
H7B C7 H7C 109.5 . .
C9 C8 C10 112.4(5) . .
C9 C8 C11 107.9(6) . .
C10 C8 C11 106.1(5) . .
C9 C8 P1 110.8(4) . .
C10 C8 P1 114.6(4) . .
C11 C8 P1 104.3(4) . .
C8 C9 H9A 109.5 . .
C8 C9 H9B 109.5 . .
H9A C9 H9B 109.5 . .
C8 C9 H9C 109.5 . .
H9A C9 H9C 109.5 . .
H9B C9 H9C 109.5 . .
C8 C10 H10A 109.5 . .
C8 C10 H10B 109.5 . .
H10A C10 H10B 109.5 . .
C8 C10 H10C 109.5 . .
H10A C10 H10C 109.5 . .
H10B C10 H10C 109.5 . .
C8 C11 H11A 109.5 . .
C8 C11 H11B 109.5 . .
H11A C11 H11B 109.5 . .
C8 C11 H11C 109.5 . .
H11A C11 H11C 109.5 . .
H11B C11 H11C 109.5 . .
C14 C12 C13 109.3(7) . .
C14 C12 C15 108.7(5) . .
C13 C12 C15 108.1(7) . .
C14 C12 P2 120.9(4) . .
C13 C12 P2 104.0(4) . .
C15 C12 P2 105.1(5) . .
C12 C13 H13A 109.5 . .
C12 C13 H13B 109.5 . .
H13A C13 H13B 109.5 . .
C12 C13 H13C 109.5 . .
H13A C13 H13C 109.5 . .
H13B C13 H13C 109.5 . .
C12 C14 H14A 109.5 . .
C12 C14 H14B 109.5 . .
H14A C14 H14B 109.5 . .
C12 C14 H14C 109.5 . .
H14A C14 H14C 109.5 . .
H14B C14 H14C 109.5 . .
C12 C15 H15A 109.5 . .
C12 C15 H15B 109.5 . .
H15A C15 H15B 109.5 . .
C12 C15 H15C 109.5 . .
H15A C15 H15C 109.5 . .
H15B C15 H15C 109.5 . .
C19 C16 C17 109.2(6) . .
C19 C16 C18 110.1(7) . .
C17 C16 C18 106.8(5) . .
C19 C16 P2 106.2(5) . .
C17 C16 P2 118.3(5) . .
C18 C16 P2 106.2(4) . .
C16 C17 H17A 109.5 . .
C16 C17 H17B 109.5 . .
H17A C17 H17B 109.5 . .
C16 C17 H17C 109.5 . .
H17A C17 H17C 109.5 . .
H17B C17 H17C 109.5 . .
C16 C18 H18A 109.5 . .
C16 C18 H18B 109.5 . .
H18A C18 H18B 109.5 . .
C16 C18 H18C 109.5 . .
H18A C18 H18C 109.5 . .
H18B C18 H18C 109.5 . .
C16 C19 H19A 109.5 . .
C16 C19 H19B 109.5 . .
H19A C19 H19B 109.5 . .
C16 C19 H19C 109.5 . .
H19A C19 H19C 109.5 . .
H19B C19 H19C 109.5 . .
N3 C20 N4 104.7(4) . .
N3 C20 Rh2 104.8(3) . .
N4 C20 Rh2 150.5(4) . .
C22 C21 N3 104.4(4) . .
C22 C21 H21 127.8 . .
N3 C21 H21 127.8 . .
C21 C22 N4 109.9(4) . .
C21 C22 H22 125.0 . .
N4 C22 H22 125.0 . .
C25 C23 C24 109.5(7) . .
C25 C23 C26 110.2(6) . .
C24 C23 C26 108.2(5) . .
C25 C23 P3 108.4(4) . .
C24 C23 P3 104.3(4) . .
C26 C23 P3 115.9(4) . .
C23 C24 H24A 109.5 . .
C23 C24 H24B 109.5 . .
H24A C24 H24B 109.5 . .
C23 C24 H24C 109.5 . .
H24A C24 H24C 109.5 . .
H24B C24 H24C 109.5 . .
C23 C25 H25A 109.5 . .
C23 C25 H25B 109.5 . .
H25A C25 H25B 109.5 . .
C23 C25 H25C 109.5 . .
H25A C25 H25C 109.5 . .
H25B C25 H25C 109.5 . .
C23 C26 H26A 109.5 . .
C23 C26 H26B 109.5 . .
H26A C26 H26B 109.5 . .
C23 C26 H26C 109.5 . .
H26A C26 H26C 109.5 . .
H26B C26 H26C 109.5 . .
C30 C27 C29 108.4(5) . .
C30 C27 C28 111.7(7) . .
C29 C27 C28 107.3(6) . .
C30 C27 P3 105.6(4) . .
C29 C27 P3 116.1(4) . .
C28 C27 P3 107.8(4) . .
C27 C28 H28A 109.5 . .
C27 C28 H28B 109.5 . .
H28A C28 H28B 109.5 . .
C27 C28 H28C 109.5 . .
H28A C28 H28C 109.5 . .
H28B C28 H28C 109.5 . .
C27 C29 H29A 109.5 . .
C27 C29 H29B 109.5 . .
H29A C29 H29B 109.5 . .
C27 C29 H29C 109.5 . .
H29A C29 H29C 109.5 . .
H29B C29 H29C 109.5 . .
C27 C30 H30A 109.5 . .
C27 C30 H30B 109.5 . .
H30A C30 H30B 109.5 . .
C27 C30 H30C 109.5 . .
H30A C30 H30C 109.5 . .
H30B C30 H30C 109.5 . .
C33 C31 C34 106.6(16) . .
C33 C31 C32 107.5(12) . .
C34 C31 C32 117.0(10) . .
C33 C31 P4 104.2(8) . .
C34 C31 P4 121.2(10) . .
C32 C31 P4 99.0(9) . .
C31 C32 H32A 109.5 . .
C31 C32 H32B 109.5 . .
H32A C32 H32B 109.5 . .
C31 C32 H32C 109.5 . .
H32A C32 H32C 109.5 . .
H32B C32 H32C 109.5 . .
C31 C33 H33A 109.5 . .
C31 C33 H33B 109.5 . .
H33A C33 H33B 109.5 . .
C31 C33 H33C 109.5 . .
H33A C33 H33C 109.5 . .
H33B C33 H33C 109.5 . .
C31 C34 H34A 109.5 . .
C31 C34 H34B 109.5 . .
H34A C34 H34B 109.5 . .
C31 C34 H34C 109.5 . .
H34A C34 H34C 109.5 . .
H34B C34 H34C 109.5 . .
C36 C35 C37 106.4(13) . .
C36 C35 C38 104.6(14) . .
C37 C35 C38 110.7(10) . .
C36 C35 P4 103.9(8) . .
C37 C35 P4 122.4(12) . .
C38 C35 P4 107.2(8) . .
C35 C36 H36A 109.5 . .
C35 C36 H36B 109.5 . .
H36A C36 H36B 109.5 . .
C35 C36 H36C 109.5 . .
H36A C36 H36C 109.5 . .
H36B C36 H36C 109.5 . .
C35 C37 H37A 109.5 . .
C35 C37 H37B 109.5 . .
H37A C37 H37B 109.5 . .
C35 C37 H37C 109.5 . .
H37A C37 H37C 109.5 . .
H37B C37 H37C 109.5 . .
C35 C38 H38A 109.5 . .
C35 C38 H38B 109.5 . .
H38A C38 H38B 109.5 . .
C35 C38 H38C 109.5 . .
H38A C38 H38C 109.5 . .
H38B C38 H38C 109.5 . .
Cl3 C39 Cl2 109.6(4) . .
Cl3 C39 H39A 109.8 . .
Cl2 C39 H39A 109.8 . .
Cl3 C39 H39B 109.8 . .
Cl2 C39 H39B 109.8 . .
H39A C39 H39B 108.2 . .
Cl4 C40 Cl5 112.4(4) . .
Cl4 C40 H40A 109.1 . .
Cl5 C40 H40A 109.1 . .
Cl4 C40 H40B 109.1 . .
Cl5 C40 H40B 109.1 . .
H40A C40 H40B 107.9 . .
C1 N1 C2 111.8(4) . .
C1 N1 P1 102.6(3) . .
C2 N1 P1 145.4(3) . .
C1 N2 C3 109.2(3) . .
C1 N2 P2 122.2(3) . .
C3 N2 P2 128.4(3) . .
C20 N3 C21 112.8(4) . .
C20 N3 P3 103.2(3) . .
C21 N3 P3 144.0(3) . .
C20 N4 C22 108.2(4) . .
C20 N4 P4 123.6(3) . .
C22 N4 P4 128.2(3) . .
N1 P1 C8 101.8(2) . .
N1 P1 C4 102.2(2) . .
C8 P1 C4 114.0(2) . .
N1 P1 Rh1 85.28(11) . .
C8 P1 Rh1 121.46(16) . .
C4 P1 Rh1 121.04(16) . .
N2 P2 C12 102.2(2) . .
N2 P2 C16 101.4(2) . .
C12 P2 C16 111.8(3) . .
N3 P3 C23 103.2(2) . .
N3 P3 C27 102.7(2) . .
C23 P3 C27 113.1(3) . .
N3 P3 Rh2 84.72(14) . .
C23 P3 Rh2 120.9(2) . .
C27 P3 Rh2 122.06(18) . .
N4 P4 C35 103.2(4) . .
N4 P4 C31 98.5(4) . .
C35 P4 C31 110.7(6) . .
C1 Rh1 C1 180.0 . 2_666
C1 Rh1 P1 112.74(11) . 2_666
C1 Rh1 P1 67.26(11) 2_666 2_666
C1 Rh1 P1 67.26(11) . .
C1 Rh1 P1 112.74(11) 2_666 .
P1 Rh1 P1 180.0 2_666 .
C20 Rh2 C20 180.0 . 2_655
C20 Rh2 P3 67.31(13) . .
C20 Rh2 P3 112.69(13) 2_655 .
C20 Rh2 P3 112.69(13) . 2_655
C20 Rh2 P3 67.31(13) 2_655 2_655
P3 Rh2 P3 180.0 . 2_655

loop_
_geom_bond_atom_site_label_1
_geom_bond_atom_site_label_2
_geom_bond_distance
_geom_bond_site_symmetry_2
C1 N1 1.369(5) .
C1 N2 1.369(5) .
C1 Rh1 2.077(4) .
C2 C3 1.331(6) .
C2 N1 1.386(5) .
C2 H2 0.9500 .
C3 N2 1.413(5) .
C3 H3 0.9500 .
C4 C5 1.504(8) .
C4 C7 1.515(7) .
C4 C6 1.543(8) .
C4 P1 1.873(5) .
C5 H5A 0.9800 .
C5 H5B 0.9800 .
C5 H5C 0.9800 .
C6 H6A 0.9800 .
C6 H6B 0.9800 .
C6 H6C 0.9800 .
C7 H7A 0.9800 .
C7 H7B 0.9800 .
C7 H7C 0.9800 .
C8 C9 1.493(8) .
C8 C10 1.505(6) .
C8 C11 1.571(9) .
C8 P1 1.867(5) .
C9 H9A 0.9800 .
C9 H9B 0.9800 .
C9 H9C 0.9800 .
C10 H10A 0.9800 .
C10 H10B 0.9800 .
C10 H10C 0.9800 .
C11 H11A 0.9800 .
C11 H11B 0.9800 .
C11 H11C 0.9800 .
C12 C14 1.492(8) .
C12 C13 1.506(11) .
C12 C15 1.550(9) .
C12 P2 1.879(6) .
C13 H13A 0.9800 .
C13 H13B 0.9800 .
C13 H13C 0.9800 .
C14 H14A 0.9800 .
C14 H14B 0.9800 .
C14 H14C 0.9800 .
C15 H15A 0.9800 .
C15 H15B 0.9800 .
C15 H15C 0.9800 .
C16 C19 1.522(9) .
C16 C17 1.526(8) .
C16 C18 1.536(10) .
C16 P2 1.902(6) .
C17 H17A 0.9800 .
C17 H17B 0.9800 .
C17 H17C 0.9800 .
C18 H18A 0.9800 .
C18 H18B 0.9800 .
C18 H18C 0.9800 .
C19 H19A 0.9800 .
C19 H19B 0.9800 .
C19 H19C 0.9800 .
C20 N3 1.353(6) .
C20 N4 1.378(5) .
C20 Rh2 2.082(4) .
C21 C22 1.333(7) .
C21 N3 1.403(6) .
C21 H21 0.9500 .
C22 N4 1.411(6) .
C22 H22 0.9500 .
C23 C25 1.513(8) .
C23 C24 1.520(10) .
C23 C26 1.534(9) .
C23 P3 1.866(5) .
C24 H24A 0.9800 .
C24 H24B 0.9800 .
C24 H24C 0.9800 .
C25 H25A 0.9800 .
C25 H25B 0.9800 .
C25 H25C 0.9800 .
C26 H26A 0.9800 .
C26 H26B 0.9800 .
C26 H26C 0.9800 .
C27 C30 1.493(9) .
C27 C29 1.507(8) .
C27 C28 1.516(8) .
C27 P3 1.877(5) .
C28 H28A 0.9800 .
C28 H28B 0.9800 .
C28 H28C 0.9800 .
C29 H29A 0.9800 .
C29 H29B 0.9800 .
C29 H29C 0.9800 .
C30 H30A 0.9800 .
C30 H30B 0.9800 .
C30 H30C 0.9800 .
C31 C33 1.43(2) .
C31 C34 1.455(15) .
C31 C32 1.584(16) .
C31 P4 1.975(16) .
C32 H32A 0.9800 .
C32 H32B 0.9800 .
C32 H32C 0.9800 .
C33 H33A 0.9800 .
C33 H33B 0.9800 .
C33 H33C 0.9800 .
C34 H34A 0.9800 .
C34 H34B 0.9800 .
C34 H34C 0.9800 .
C35 C36 1.42(2) .
C35 C37 1.478(15) .
C35 C38 1.545(15) .
C35 P4 1.841(16) .
C36 H36A 0.9800 .
C36 H36B 0.9800 .
C36 H36C 0.9800 .
C37 H37A 0.9800 .
C37 H37B 0.9800 .
C37 H37C 0.9800 .
C38 H38A 0.9800 .
C38 H38B 0.9800 .
C38 H38C 0.9800 .
C39 Cl3 1.749(7) .
C39 Cl2 1.766(7) .
C39 H39A 0.9900 .
C39 H39B 0.9900 .
C40 Cl4 1.703(8) .
C40 Cl5 1.763(8) .
C40 H40A 0.9900 .
C40 H40B 0.9900 .
N1 P1 1.732(4) .
N2 P2 1.746(4) .
N3 P3 1.743(4) .
N4 P4 1.749(4) .
P1 Rh1 2.3003(10) .
P3 Rh2 2.3041(12) .
Rh1 C1 2.077(4) 2_666
Rh1 P1 2.3003(10) 2_666
Rh2 C20 2.083(4) 2_655
Rh2 P3 2.3041(12) 2_655

loop_
_geom_torsion_atom_site_label_1
_geom_torsion_atom_site_label_2
_geom_torsion_atom_site_label_3
_geom_torsion_atom_site_label_4
_geom_torsion
N1 C2 C3 N2 0.3(6)
N3 C21 C22 N4 0.0(6)
N2 C1 N1 C2 0.6(5)
Rh1 C1 N1 C2 179.3(3)
N2 C1 N1 P1 -175.8(3)
Rh1 C1 N1 P1 2.9(3)
C3 C2 N1 C1 -0.6(6)
C3 C2 N1 P1 173.3(5)
N1 C1 N2 C3 -0.4(5)
Rh1 C1 N2 C3 -177.9(6)
N1 C1 N2 P2 -175.1(3)
Rh1 C1 N2 P2 7.4(9)
C2 C3 N2 C1 0.0(6)
C2 C3 N2 P2 174.3(4)
N4 C20 N3 C21 0.8(5)
Rh2 C20 N3 C21 -179.2(3)
N4 C20 N3 P3 179.2(3)
Rh2 C20 N3 P3 -0.7(3)
C22 C21 N3 C20 -0.5(5)
C22 C21 N3 P3 -177.9(4)
N3 C20 N4 C22 -0.7(5)
Rh2 C20 N4 C22 179.2(6)
N3 C20 N4 P4 179.9(3)
Rh2 C20 N4 P4 -0.2(9)
C21 C22 N4 C20 0.5(6)
C21 C22 N4 P4 179.8(4)
C1 N1 P1 C8 118.6(3)
C2 N1 P1 C8 -55.5(6)
C1 N1 P1 C4 -123.3(3)
C2 N1 P1 C4 62.5(6)
C1 N1 P1 Rh1 -2.5(3)
C2 N1 P1 Rh1 -176.7(6)
C9 C8 P1 N1 -171.0(5)
C10 C8 P1 N1 60.6(5)
C11 C8 P1 N1 -55.1(4)
C9 C8 P1 C4 79.8(5)
C10 C8 P1 C4 -48.7(5)
C11 C8 P1 C4 -164.3(4)
C9 C8 P1 Rh1 -79.3(5)
C10 C8 P1 Rh1 152.2(4)
C11 C8 P1 Rh1 36.6(5)
C5 C4 P1 N1 80.9(4)
C7 C4 P1 N1 -41.4(4)
C6 C4 P1 N1 -161.9(4)
C5 C4 P1 C8 -170.2(4)
C7 C4 P1 C8 67.6(5)
C6 C4 P1 C8 -53.0(5)
C5 C4 P1 Rh1 -11.0(5)
C7 C4 P1 Rh1 -133.2(4)
C6 C4 P1 Rh1 106.2(4)
C1 N2 P2 C12 -125.9(4)
C3 N2 P2 C12 60.4(5)
C1 N2 P2 C16 118.5(4)
C3 N2 P2 C16 -55.2(5)
C14 C12 P2 N2 -52.7(6)
C13 C12 P2 N2 70.4(6)
C15 C12 P2 N2 -176.0(5)
C14 C12 P2 C16 55.1(6)
C13 C12 P2 C16 178.2(6)
C15 C12 P2 C16 -68.2(6)
C20 N3 P3 C23 -119.8(3)
C21 N3 P3 C23 57.7(6)
C20 N3 P3 C27 122.4(3)
C21 N3 P3 C27 -60.1(6)
C20 N3 P3 Rh2 0.7(3)
C21 N3 P3 Rh2 178.2(6)
C25 C23 P3 N3 176.3(6)
C24 C23 P3 N3 59.7(5)
C26 C23 P3 N3 -59.2(5)
C25 C23 P3 C27 -73.6(6)
C24 C23 P3 C27 169.9(4)
C26 C23 P3 C27 51.0(5)
C25 C23 P3 Rh2 84.5(6)
C24 C23 P3 Rh2 -32.1(5)
C26 C23 P3 Rh2 -150.9(4)
C30 C27 P3 N3 -64.0(5)
C29 C27 P3 N3 56.2(5)
C28 C27 P3 N3 176.5(6)
C30 C27 P3 C23 -174.5(4)
C29 C27 P3 C23 -54.4(5)
C28 C27 P3 C23 66.0(7)
C30 C27 P3 Rh2 27.7(5)
C29 C27 P3 Rh2 147.9(4)
C28 C27 P3 Rh2 -91.8(6)
C20 N4 P4 C35 -126.6(5)
C22 N4 P4 C35 54.2(6)
C20 N4 P4 C31 119.7(5)
C22 N4 P4 C31 -59.6(6)
C36 C35 P4 N4 55.7(9)
C37 C35 P4 N4 -64.5(12)
C38 C35 P4 N4 166.1(10)
C36 C35 P4 C31 160.3(8)
C37 C35 P4 C31 40.1(12)
C38 C35 P4 C31 -89.3(11)

loop_
_platon_squeeze_void_nr
_platon_squeeze_void_average_x
_platon_squeeze_void_average_y
_platon_squeeze_void_average_z
_platon_squeeze_void_volume
_platon_squeeze_void_count_electrons
1 0.000 0.000 0.000 543.0 58.5
